data_4127798
loop_
_publ_author_name
'Yu, Xuerong'
'Xiao, Lianghong'
'Wang, Zechun'
'Luo, Tuoping'

_publ_section_title
;
 Scalable Total Synthesis of (-)-Vinigrol.
;
_journal_issue 8
_journal_name_full 'Journal of the American Chemical Society'
_journal_page_first 3440
_journal_page_last 3443
_journal_paper_doi 10.1021/jacs.9b00621
_journal_volume 141
_journal_year 2019
_chemical_formula_sum 'C20 H30 O2'
_chemical_formula_weight 302.44
_space_group_crystal_system monoclinic
_space_group_IT_number 14
_space_group_name_Hall '-P 2yn'
_space_group_name_H-M_alt 'P 1 21/n 1'
_symmetry_space_group_name_Hall '-P 2yn'
_symmetry_space_group_name_H-M 'P 1 21/n 1'
_atom_sites_solution_hydrogens geom
_audit_creation_method SHELXL-2014/7
_cell_angle_alpha 90
_cell_angle_beta 109.749(4)
_cell_angle_gamma 90
_cell_formula_units_Z 4
_cell_length_a 9.9823(4)
_cell_length_b 16.9350(5)
_cell_length_c 11.0277(4)
_cell_measurement_reflns_used 4612
_cell_measurement_temperature 179.99(10)
_cell_measurement_theta_max 29.0130
_cell_measurement_theta_min 2.3040
_cell_volume 1754.58(12)
_computing_structure_refinement 'SHELXL-2014/7 (Sheldrick, 2014)'
_diffrn_ambient_temperature 179.99(10)
_diffrn_measured_fraction_theta_full 0.999
_diffrn_measured_fraction_theta_max 0.999
_diffrn_measurement_device_type 'XtaLAB AFC12 (RINC): Kappa single'
_diffrn_radiation_type MoK\a
_diffrn_radiation_wavelength 0.71073
_diffrn_reflns_av_R_equivalents 0.0273
_diffrn_reflns_av_unetI/netI 0.0386
_diffrn_reflns_Laue_measured_fraction_full 0.999
_diffrn_reflns_Laue_measured_fraction_max 0.999
_diffrn_reflns_limit_h_max 12
_diffrn_reflns_limit_h_min -12
_diffrn_reflns_limit_k_max 21
_diffrn_reflns_limit_k_min -20
_diffrn_reflns_limit_l_max 13
_diffrn_reflns_limit_l_min -13
_diffrn_reflns_number 10971
_diffrn_reflns_point_group_measured_fraction_full 0.999
_diffrn_reflns_point_group_measured_fraction_max 0.999
_diffrn_reflns_theta_full 25.242
_diffrn_reflns_theta_max 26.371
_diffrn_reflns_theta_min 2.301
_exptl_absorpt_coefficient_mu 0.072
_exptl_absorpt_correction_T_max 1.00000
_exptl_absorpt_correction_T_min 0.83776
_exptl_absorpt_correction_type multi-scan
_exptl_absorpt_process_details
;
CrysAlisPro 1.171.39.29a (Rigaku Oxford Diffraction, 2015)
Empirical absorption correction using spherical harmonics,
 implemented in SCALE3 ABSPACK scaling algorithm.
;
_exptl_crystal_colour colorless
_exptl_crystal_density_diffrn 1.145
_exptl_crystal_description block
_exptl_crystal_F_000 664
_exptl_crystal_size_max 0.22
_exptl_crystal_size_mid 0.12
_exptl_crystal_size_min 0.08
_refine_diff_density_max 0.352
_refine_diff_density_min -0.202
_refine_diff_density_rms 0.045
_refine_ls_extinction_method none
_refine_ls_goodness_of_fit_ref 1.024
_refine_ls_hydrogen_treatment constr
_refine_ls_matrix_type full
_refine_ls_number_parameters 205
_refine_ls_number_reflns 3585
_refine_ls_number_restraints 0
_refine_ls_restrained_S_all 1.024
_refine_ls_R_factor_all 0.0835
_refine_ls_R_factor_gt 0.0674
_refine_ls_shift/su_max 0.000
_refine_ls_shift/su_mean 0.000
_refine_ls_structure_factor_coef Fsqd
_refine_ls_weighting_details 'w=1/[\s^2^(Fo^2^)+(0.0436P)^2^+2.0239P] where P=(Fo^2^+2Fc^2^)/3'
_refine_ls_weighting_scheme calc
_refine_ls_wR_factor_gt 0.1577
_refine_ls_wR_factor_ref 0.1652
_reflns_Friedel_coverage 0.000
_reflns_number_gt 2828
_reflns_number_total 3585
_reflns_threshold_expression 'I > 2\s(I)'
_cod_data_source_file ja9b00621_si_011.cif
_cod_data_source_block 3
_cod_database_code 4127798
_shelx_shelxl_version_number 2014/7
_shelx_space_group_comment
;
The symmetry employed for this shelxl refinement is uniquely defined
by the following loop, which should always be used as a source of
symmetry information in preference to the above space-group names.
They are only intended as comments.
;

loop_
_space_group_symop_operation_xyz
'x, y, z'
'-x+1/2, y+1/2, -z+1/2'
'-x, -y, -z'
'x-1/2, -y-1/2, z-1/2'

loop_
_atom_site_label
_atom_site_type_symbol
_atom_site_fract_x
_atom_site_fract_y
_atom_site_fract_z
_atom_site_U_iso_or_equiv
_atom_site_adp_type
_atom_site_occupancy
_atom_site_site_symmetry_order
_atom_site_calc_flag
_atom_site_refinement_flags_posn
_atom_site_refinement_flags_adp
_atom_site_refinement_flags_occupancy
O1 O 0.3767(2) 0.45233(10) 0.86932(16) 0.0476(5) Uani 1 1 d . . .
H1 H 0.4072 0.4566 0.9480 0.071 Uiso 0.5 1 calc R U P
O2 O 0.4935(2) 0.56607(10) 0.88214(15) 0.0493(5) Uani 1 1 d . . .
H2 H 0.5140 0.5573 0.9594 0.074 Uiso 0.5 1 calc R U P
C1 C 0.4062(2) 0.51449(13) 0.8187(2) 0.0317(5) Uani 1 1 d . . .
C2 C 0.3340(2) 0.52505(13) 0.6786(2) 0.0299(5) Uani 1 1 d . . .
C3 C 0.3563(2) 0.59050(13) 0.6220(2) 0.0326(5) Uani 1 1 d . . .
H3 H 0.4190 0.6271 0.6744 0.039 Uiso 1 1 calc R U .
C4 C 0.2906(2) 0.61154(13) 0.4819(2) 0.0323(5) Uani 1 1 d . . .
C5 C 0.1957(3) 0.54419(14) 0.4089(2) 0.0346(5) Uani 1 1 d . . .
C6 C 0.1754(3) 0.47895(14) 0.4669(2) 0.0376(6) Uani 1 1 d . . .
H6 H 0.1155 0.4410 0.4152 0.045 Uiso 1 1 calc R U .
C7 C 0.2389(3) 0.46045(14) 0.6065(2) 0.0370(5) Uani 1 1 d . . .
H7A H 0.1633 0.4524 0.6421 0.044 Uiso 1 1 calc R U .
H7B H 0.2930 0.4118 0.6173 0.044 Uiso 1 1 calc R U .
C8 C 0.1318(3) 0.55399(16) 0.2639(2) 0.0425(6) Uani 1 1 d . . .
H8 H 0.0814 0.6047 0.2465 0.051 Uiso 1 1 calc R U .
C9 C 0.2547(3) 0.55859(17) 0.2121(2) 0.0479(7) Uani 1 1 d . . .
H9A H 0.3064 0.5090 0.2285 0.057 Uiso 1 1 calc R U .
H9B H 0.2175 0.5667 0.1196 0.057 Uiso 1 1 calc R U .
C10 C 0.3553(3) 0.62524(16) 0.2744(2) 0.0449(6) Uani 1 1 d . . .
H10A H 0.3059 0.6750 0.2476 0.054 Uiso 1 1 calc R U .
H10B H 0.4347 0.6240 0.2426 0.054 Uiso 1 1 calc R U .
C11 C 0.4139(3) 0.62286(15) 0.4220(2) 0.0384(6) Uani 1 1 d . . .
H11 H 0.4758 0.5764 0.4465 0.046 Uiso 1 1 calc R U .
C12 C 0.0262(3) 0.48927(19) 0.1942(2) 0.0560(8) Uani 1 1 d . . .
H12A H 0.0752 0.4397 0.2033 0.084 Uiso 1 1 calc R U .
H12B H -0.0148 0.5023 0.1045 0.084 Uiso 1 1 calc R U .
H12C H -0.0478 0.4853 0.2313 0.084 Uiso 1 1 calc R U .
C13 C 0.5084(3) 0.69582(16) 0.4711(2) 0.0437(6) Uani 1 1 d . . .
H13 H 0.5598 0.7037 0.4104 0.052 Uiso 1 1 calc R U .
C14 C 0.4183(3) 0.77069(16) 0.4613(3) 0.0490(7) Uani 1 1 d . . .
H14A H 0.4804 0.8143 0.5015 0.059 Uiso 1 1 calc R U .
H14B H 0.3715 0.7837 0.3712 0.059 Uiso 1 1 calc R U .
C15 C 0.3062(3) 0.76055(14) 0.5259(2) 0.0417(6) Uani 1 1 d . . .
H15A H 0.2503 0.8086 0.5149 0.050 Uiso 1 1 calc R U .
H15B H 0.3534 0.7523 0.6176 0.050 Uiso 1 1 calc R U .
C16 C 0.2063(3) 0.69055(14) 0.4700(2) 0.0376(6) Uani 1 1 d . . .
H16 H 0.1630 0.7010 0.3775 0.045 Uiso 1 1 calc R U .
C17 C 0.0821(3) 0.68397(15) 0.5227(2) 0.0401(6) Uani 1 1 d . . .
H17 H 0.0548 0.6282 0.5175 0.048 Uiso 1 1 calc R U .
C18 C -0.0473(3) 0.72957(18) 0.4371(3) 0.0563(7) Uani 1 1 d . . .
H18A H -0.0236 0.7845 0.4370 0.085 Uiso 1 1 calc R U .
H18B H -0.1246 0.7235 0.4697 0.085 Uiso 1 1 calc R U .
H18C H -0.0752 0.7094 0.3508 0.085 Uiso 1 1 calc R U .
C19 C 0.1143(3) 0.70964(17) 0.6631(3) 0.0495(7) Uani 1 1 d . . .
H19A H 0.1963 0.6817 0.7174 0.074 Uiso 1 1 calc R U .
H19B H 0.0340 0.6979 0.6893 0.074 Uiso 1 1 calc R U .
H19C H 0.1327 0.7654 0.6705 0.074 Uiso 1 1 calc R U .
C20 C 0.6235(3) 0.68717(18) 0.6040(3) 0.0524(7) Uani 1 1 d . . .
H20A H 0.5846 0.7014 0.6696 0.079 Uiso 1 1 calc R U .
H20B H 0.7021 0.7213 0.6093 0.079 Uiso 1 1 calc R U .
H20C H 0.6558 0.6334 0.6164 0.079 Uiso 1 1 calc R U .

loop_
_atom_site_aniso_label
_atom_site_aniso_U_11
_atom_site_aniso_U_22
_atom_site_aniso_U_33
_atom_site_aniso_U_23
_atom_site_aniso_U_13
_atom_site_aniso_U_12
O1 0.0690(13) 0.0418(10) 0.0274(8) 0.0082(7) 0.0102(9) -0.0071(9)
O2 0.0686(13) 0.0420(10) 0.0262(8) 0.0024(7) 0.0015(9) -0.0096(9)
C1 0.0402(12) 0.0286(11) 0.0258(11) 0.0011(9) 0.0105(10) 0.0028(10)
C2 0.0359(12) 0.0299(11) 0.0235(10) 0.0012(8) 0.0095(9) 0.0012(9)
C3 0.0371(12) 0.0317(11) 0.0244(11) -0.0004(9) 0.0044(9) -0.0007(10)
C4 0.0399(12) 0.0312(11) 0.0220(10) 0.0030(9) 0.0056(9) -0.0038(10)
C5 0.0422(13) 0.0365(12) 0.0238(11) -0.0036(9) 0.0094(10) -0.0010(10)
C6 0.0474(14) 0.0344(12) 0.0297(12) -0.0058(10) 0.0112(10) -0.0081(11)
C7 0.0454(14) 0.0343(12) 0.0304(12) 0.0015(9) 0.0117(10) -0.0061(10)
C8 0.0578(16) 0.0438(14) 0.0225(11) -0.0032(10) 0.0089(11) -0.0019(12)
C9 0.0578(16) 0.0586(17) 0.0269(12) -0.0028(11) 0.0137(11) -0.0019(13)
C10 0.0532(16) 0.0512(15) 0.0320(13) 0.0033(11) 0.0169(12) -0.0025(13)
C11 0.0438(14) 0.0397(13) 0.0314(12) 0.0026(10) 0.0125(11) -0.0013(11)
C12 0.0590(18) 0.072(2) 0.0307(13) -0.0116(13) 0.0068(12) -0.0098(15)
C13 0.0473(15) 0.0502(15) 0.0355(13) -0.0013(11) 0.0164(12) -0.0092(12)
C14 0.0579(17) 0.0418(15) 0.0451(15) 0.0042(12) 0.0147(13) -0.0128(12)
C15 0.0565(16) 0.0309(12) 0.0370(13) 0.0020(10) 0.0149(12) -0.0035(11)
C16 0.0462(14) 0.0358(13) 0.0272(11) 0.0052(9) 0.0077(10) -0.0008(10)
C17 0.0409(14) 0.0383(13) 0.0387(13) 0.0038(10) 0.0102(11) -0.0006(11)
C18 0.0509(17) 0.0549(17) 0.0620(19) 0.0091(14) 0.0177(14) 0.0073(14)
C19 0.0531(16) 0.0560(17) 0.0425(15) -0.0055(12) 0.0201(13) 0.0013(13)
C20 0.0436(15) 0.0639(18) 0.0465(16) -0.0082(13) 0.0109(13) -0.0104(13)

loop_
_atom_type_symbol
_atom_type_description
_atom_type_scat_dispersion_real
_atom_type_scat_dispersion_imag
_atom_type_scat_source
C C 0.0033 0.0016 'International Tables Vol C Tables 4.2.6.8 and 6.1.1.4'
H H 0.0000 0.0000 'International Tables Vol C Tables 4.2.6.8 and 6.1.1.4'
O O 0.0106 0.0060 'International Tables Vol C Tables 4.2.6.8 and 6.1.1.4'

loop_
_geom_angle_atom_site_label_1
_geom_angle_atom_site_label_2
_geom_angle_atom_site_label_3
_geom_angle
C1 O1 H1 109.5
C1 O2 H2 109.5
O2 C1 O1 123.2(2)
O2 C1 C2 119.73(19)
O1 C1 C2 117.1(2)
C3 C2 C1 119.5(2)
C3 C2 C7 122.7(2)
C1 C2 C7 117.79(19)
C2 C3 C4 126.6(2)
C2 C3 H3 116.7
C4 C3 H3 116.7
C3 C4 C5 110.04(18)
C3 C4 C16 108.99(18)
C5 C4 C16 112.03(19)
C3 C4 C11 108.93(19)
C5 C4 C11 107.43(18)
C16 C4 C11 109.36(18)
C6 C5 C8 121.4(2)
C6 C5 C4 122.4(2)
C8 C5 C4 116.1(2)
C5 C6 C7 126.4(2)
C5 C6 H6 116.8
C7 C6 H6 116.8
C2 C7 C6 111.67(19)
C2 C7 H7A 109.3
C6 C7 H7A 109.3
C2 C7 H7B 109.3
C6 C7 H7B 109.3
H7A C7 H7B 107.9
C5 C8 C9 107.2(2)
C5 C8 C12 115.0(2)
C9 C8 C12 110.7(2)
C5 C8 H8 107.9
C9 C8 H8 107.9
C12 C8 H8 107.9
C10 C9 C8 111.3(2)
C10 C9 H9A 109.4
C8 C9 H9A 109.4
C10 C9 H9B 109.4
C8 C9 H9B 109.4
H9A C9 H9B 108.0
C9 C10 C11 114.8(2)
C9 C10 H10A 108.6
C11 C10 H10A 108.6
C9 C10 H10B 108.6
C11 C10 H10B 108.6
H10A C10 H10B 107.5
C10 C11 C13 108.7(2)
C10 C11 C4 111.8(2)
C13 C11 C4 114.77(19)
C10 C11 H11 107.0
C13 C11 H11 107.0
C4 C11 H11 107.0
C8 C12 H12A 109.5
C8 C12 H12B 109.5
H12A C12 H12B 109.5
C8 C12 H12C 109.5
H12A C12 H12C 109.5
H12B C12 H12C 109.5
C20 C13 C14 112.2(2)
C20 C13 C11 115.6(2)
C14 C13 C11 111.3(2)
C20 C13 H13 105.6
C14 C13 H13 105.6
C11 C13 H13 105.6
C15 C14 C13 112.2(2)
C15 C14 H14A 109.2
C13 C14 H14A 109.2
C15 C14 H14B 109.2
C13 C14 H14B 109.2
H14A C14 H14B 107.9
C14 C15 C16 112.2(2)
C14 C15 H15A 109.2
C16 C15 H15A 109.2
C14 C15 H15B 109.2
C16 C15 H15B 109.2
H15A C15 H15B 107.9
C15 C16 C17 113.6(2)
C15 C16 C4 111.6(2)
C17 C16 C4 112.66(19)
C15 C16 H16 106.1
C17 C16 H16 106.1
C4 C16 H16 106.1
C18 C17 C19 109.0(2)
C18 C17 C16 110.5(2)
C19 C17 C16 116.0(2)
C18 C17 H17 106.9
C19 C17 H17 106.9
C16 C17 H17 106.9
C17 C18 H18A 109.5
C17 C18 H18B 109.5
H18A C18 H18B 109.5
C17 C18 H18C 109.5
H18A C18 H18C 109.5
H18B C18 H18C 109.5
C17 C19 H19A 109.5
C17 C19 H19B 109.5
H19A C19 H19B 109.5
C17 C19 H19C 109.5
H19A C19 H19C 109.5
H19B C19 H19C 109.5
C13 C20 H20A 109.5
C13 C20 H20B 109.5
H20A C20 H20B 109.5
C13 C20 H20C 109.5
H20A C20 H20C 109.5
H20B C20 H20C 109.5

loop_
_geom_bond_atom_site_label_1
_geom_bond_atom_site_label_2
_geom_bond_distance
O1 C1 1.272(3)
O1 H1 0.8200
O2 C1 1.265(3)
O2 H2 0.8200
C1 C2 1.479(3)
C2 C3 1.327(3)
C2 C7 1.490(3)
C3 C4 1.503(3)
C3 H3 0.9300
C4 C5 1.527(3)
C4 C16 1.562(3)
C4 C11 1.593(3)
C5 C6 1.326(3)
C5 C8 1.517(3)
C6 C7 1.487(3)
C6 H6 0.9300
C7 H7A 0.9700
C7 H7B 0.9700
C8 C9 1.521(4)
C8 C12 1.535(4)
C8 H8 0.9800
C9 C10 1.513(4)
C9 H9A 0.9700
C9 H9B 0.9700
C10 C11 1.533(3)
C10 H10A 0.9700
C10 H10B 0.9700
C11 C13 1.537(3)
C11 H11 0.9800
C12 H12A 0.9600
C12 H12B 0.9600
C12 H12C 0.9600
C13 C20 1.534(4)
C13 C14 1.537(4)
C13 H13 0.9800
C14 C15 1.526(4)
C14 H14A 0.9700
C14 H14B 0.9700
C15 C16 1.538(3)
C15 H15A 0.9700
C15 H15B 0.9700
C16 C17 1.541(3)
C16 H16 0.9800
C17 C18 1.527(4)
C17 C19 1.535(3)
C17 H17 0.9800
C18 H18A 0.9600
C18 H18B 0.9600
C18 H18C 0.9600
C19 H19A 0.9600
C19 H19B 0.9600
C19 H19C 0.9600
C20 H20A 0.9600
C20 H20B 0.9600
C20 H20C 0.9600
